data_4066162
loop_
_publ_author_name
'Werkema, Evan L.'
'Yahia, Ahmed'
'Maron, Laurent'
'Eisenstein, Odile'
'Andersen, Richard A.'

_publ_section_title
;
 Bridging Silyl Groups in \s-Bond Metathesis and [1,2]-Shifts.
 Experimental and Computational Study of the Reaction between Cerium
 Metallocenes and MeOSiMe3&#x2020;
;
_journal_issue 21
_journal_name_full Organometallics
_journal_page_first 5103
_journal_paper_doi 10.1021/om1003286
_journal_volume 29
_journal_year 2010
_chemical_formula_moiety 'C38 H69 Ce O Si'
_chemical_formula_sum 'C38 H69 Ce O Si'
_chemical_formula_weight 710.14
_chemical_name_systematic
; 
 ? 
;
_space_group_IT_number 14
_symmetry_cell_setting monoclinic
_symmetry_space_group_name_Hall '-P 2yn'
_symmetry_space_group_name_H-M 'P 1 21/n 1'
_atom_sites_solution_hydrogens geom
_atom_sites_solution_primary direct
_atom_sites_solution_secondary difmap
_audit_creation_method SHELXL-97
_cell_angle_alpha 90.00
_cell_angle_beta 97.329(3)
_cell_angle_gamma 90.00
_cell_formula_units_Z 4
_cell_length_a 10.269(2)
_cell_length_b 20.104(5)
_cell_length_c 18.983(4)
_cell_measurement_reflns_used 9950
_cell_measurement_temperature 160(2)
_cell_measurement_theta_max 50.918
_cell_measurement_theta_min 5.694
_cell_volume 3887.0(15)
_computing_cell_refinement 'Bruker APEX2 v.2009.3'
_computing_data_collection 'Bruker APEX2 v.2009.3'
_computing_data_reduction 'Bruker APEX2 v.2009.3'
_computing_molecular_graphics ORTEP-32
_computing_publication_material CIFTAB
_computing_structure_refinement 'SHELXL-97 (Sheldrick, 2008)'
_computing_structure_solution 'SHELXS-97 (Sheldrick, 2008)'
_diffrn_ambient_temperature 160(2)
_diffrn_detector_area_resol_mean 8.192
_diffrn_measured_fraction_theta_full 0.992
_diffrn_measured_fraction_theta_max 0.992
_diffrn_measurement_device_type 'Bruker SMART 1000 CCD'
_diffrn_measurement_method '\f and \w scans'
_diffrn_radiation_monochromator graphite
_diffrn_radiation_source 'fine-focus sealed tube'
_diffrn_radiation_type MoK\a
_diffrn_radiation_wavelength 0.71073
_diffrn_reflns_av_R_equivalents 0.0456
_diffrn_reflns_av_sigmaI/netI 0.0371
_diffrn_reflns_limit_h_max 12
_diffrn_reflns_limit_h_min -12
_diffrn_reflns_limit_k_max 24
_diffrn_reflns_limit_k_min -24
_diffrn_reflns_limit_l_max 22
_diffrn_reflns_limit_l_min -22
_diffrn_reflns_number 47507
_diffrn_reflns_theta_full 25.46
_diffrn_reflns_theta_max 25.46
_diffrn_reflns_theta_min 2.38
_exptl_absorpt_coefficient_mu 1.227
_exptl_absorpt_correction_T_max 0.9082
_exptl_absorpt_correction_T_min 0.8094
_exptl_absorpt_correction_type multi-scan
_exptl_absorpt_process_details 'Blessing, 1995'
_exptl_crystal_colour red
_exptl_crystal_density_diffrn 1.214
_exptl_crystal_density_method 'not measured'
_exptl_crystal_description block
_exptl_crystal_F_000 1508
_exptl_crystal_size_max 0.18
_exptl_crystal_size_mid 0.13
_exptl_crystal_size_min 0.08
_refine_diff_density_max 2.170
_refine_diff_density_min -1.763
_refine_diff_density_rms 0.147
_refine_ls_extinction_method none
_refine_ls_goodness_of_fit_ref 0.842
_refine_ls_hydrogen_treatment mixed
_refine_ls_matrix_type full
_refine_ls_number_parameters 399
_refine_ls_number_reflns 7155
_refine_ls_number_restraints 0
_refine_ls_restrained_S_all 0.842
_refine_ls_R_factor_all 0.0617
_refine_ls_R_factor_gt 0.0386
_refine_ls_shift/su_max 0.000
_refine_ls_shift/su_mean 0.000
_refine_ls_structure_factor_coef Fsqd
_refine_ls_weighting_details 'calc w=1/[\s^2^(Fo^2^)+(0.1369P)^2^+2.5765P] where P=(Fo^2^+2Fc^2^)/3'
_refine_ls_weighting_scheme calc
_refine_ls_wR_factor_gt 0.1077
_refine_ls_wR_factor_ref 0.1520
_reflns_number_gt 5467
_reflns_number_total 7155
_reflns_threshold_expression >2sigma(I)
_cod_data_source_file om1003286_si_002.cif
_cod_data_source_block och2tms
_cod_original_cell_volume 3886.7(16)
_cod_original_sg_symbol_H-M 'P 2(1)/n'
_cod_database_code 4066162

loop_
_symmetry_equiv_pos_as_xyz
'x, y, z'
'-x+1/2, y+1/2, -z+1/2'
'-x, -y, -z'
'x-1/2, -y-1/2, z-1/2'

loop_
_atom_site_label
_atom_site_type_symbol
_atom_site_fract_x
_atom_site_fract_y
_atom_site_fract_z
_atom_site_U_iso_or_equiv
_atom_site_adp_type
_atom_site_occupancy
_atom_site_symmetry_multiplicity
_atom_site_calc_flag
_atom_site_refinement_flags
Ce1 Ce 0.10062(2) 0.200719(11) 0.179943(13) 0.02397(13) Uani 1 1 d .
Si1 Si -0.03805(15) 0.08748(7) 0.38185(7) 0.0371(3) Uani 1 1 d .
O1 O 0.0682(4) 0.16027(16) 0.27894(18) 0.0389(8) Uani 1 1 d .
C1 C 0.1851(4) 0.3207(2) 0.2409(2) 0.0264(10) Uani 1 1 d .
C2 C 0.1743(5) 0.3350(2) 0.1685(3) 0.0300(11) Uani 1 1 d .
H2 H 0.2468 0.3409 0.1426 0.036 Uiso 1 1 calc R
C3 C 0.0406(5) 0.3394(2) 0.1386(2) 0.0271(10) Uani 1 1 d .
C4 C -0.0354(5) 0.3244(2) 0.1954(3) 0.0295(11) Uani 1 1 d .
C5 C 0.0560(4) 0.3141(2) 0.2576(2) 0.0245(10) Uani 1 1 d .
H5 H 0.0331 0.3043 0.3034 0.029 Uiso 1 1 calc R
C6 C 0.3125(5) 0.3119(2) 0.2919(3) 0.0348(12) Uani 1 1 d .
C7 C 0.3777(5) 0.2459(3) 0.2759(3) 0.0422(13) Uani 1 1 d .
H7A H 0.3219 0.2088 0.2871 0.063 Uiso 1 1 calc R
H7B H 0.4634 0.2425 0.3050 0.063 Uiso 1 1 calc R
H7C H 0.3894 0.2443 0.2255 0.063 Uiso 1 1 calc R
C8 C 0.2847(6) 0.3105(3) 0.3700(3) 0.0452(15) Uani 1 1 d .
H8A H 0.2362 0.3507 0.3801 0.068 Uiso 1 1 calc R
H8B H 0.3679 0.3089 0.4016 0.068 Uiso 1 1 calc R
H8C H 0.2322 0.2711 0.3779 0.068 Uiso 1 1 calc R
C9 C 0.4060(5) 0.3691(3) 0.2832(4) 0.0513(16) Uani 1 1 d .
H9A H 0.4266 0.3701 0.2342 0.077 Uiso 1 1 calc R
H9B H 0.4871 0.3630 0.3158 0.077 Uiso 1 1 calc R
H9C H 0.3645 0.4112 0.2940 0.077 Uiso 1 1 calc R
C10 C 0.0014(5) 0.3657(2) 0.0623(3) 0.0376(12) Uani 1 1 d .
C11 C 0.1240(6) 0.3832(3) 0.0276(3) 0.0466(14) Uani 1 1 d .
H11A H 0.1764 0.4162 0.0567 0.070 Uiso 1 1 calc R
H11B H 0.0974 0.4015 -0.0200 0.070 Uiso 1 1 calc R
H11C H 0.1767 0.3430 0.0237 0.070 Uiso 1 1 calc R
C12 C -0.0761(6) 0.4314(3) 0.0643(3) 0.0471(14) Uani 1 1 d .
H12A H -0.0222 0.4643 0.0928 0.071 Uiso 1 1 calc R
H12B H -0.1568 0.4233 0.0855 0.071 Uiso 1 1 calc R
H12C H -0.0986 0.4483 0.0159 0.071 Uiso 1 1 calc R
C13 C -0.0773(6) 0.3153(3) 0.0131(3) 0.0472(15) Uani 1 1 d .
H13A H -0.0965 0.3343 -0.0346 0.071 Uiso 1 1 calc R
H13B H -0.1597 0.3049 0.0316 0.071 Uiso 1 1 calc R
H13C H -0.0257 0.2745 0.0109 0.071 Uiso 1 1 calc R
C14 C -0.1827(5) 0.3290(2) 0.2054(3) 0.0340(11) Uani 1 1 d .
C15 C -0.2076(5) 0.3984(3) 0.2354(3) 0.0461(14) Uani 1 1 d .
H15A H -0.3008 0.4030 0.2407 0.069 Uiso 1 1 calc R
H15B H -0.1830 0.4326 0.2027 0.069 Uiso 1 1 calc R
H15C H -0.1547 0.4038 0.2817 0.069 Uiso 1 1 calc R
C16 C -0.2826(5) 0.3178(3) 0.1394(3) 0.0400(13) Uani 1 1 d .
H16A H -0.2684 0.2739 0.1193 0.060 Uiso 1 1 calc R
H16B H -0.2717 0.3522 0.1041 0.060 Uiso 1 1 calc R
H16C H -0.3717 0.3202 0.1526 0.060 Uiso 1 1 calc R
C17 C -0.2159(5) 0.2766(3) 0.2590(3) 0.0442(13) Uani 1 1 d .
H17A H -0.3082 0.2810 0.2663 0.066 Uiso 1 1 calc R
H17B H -0.1599 0.2833 0.3042 0.066 Uiso 1 1 calc R
H17C H -0.2007 0.2321 0.2407 0.066 Uiso 1 1 calc R
C18 C 0.0330(4) 0.0913(2) 0.0935(2) 0.0253(10) Uani 1 1 d .
C19 C 0.1297(4) 0.0666(2) 0.1462(2) 0.0250(10) Uani 1 1 d .
H19 H 0.1133 0.0378 0.1837 0.030 Uiso 1 1 calc R
C20 C 0.2553(4) 0.0910(2) 0.1352(2) 0.0251(10) Uani 1 1 d .
C21 C 0.2348(5) 0.1326(2) 0.0721(2) 0.0278(10) Uani 1 1 d .
C22 C 0.0981(4) 0.1319(2) 0.0494(2) 0.0240(9) Uani 1 1 d .
H22 H 0.0562 0.1559 0.0097 0.029 Uiso 1 1 calc R
C23 C -0.1147(4) 0.0774(2) 0.0861(3) 0.0281(10) Uani 1 1 d .
C24 C -0.1485(5) 0.0264(3) 0.1403(3) 0.0472(14) Uani 1 1 d .
H24A H -0.1065 -0.0161 0.1318 0.071 Uiso 1 1 calc R
H24B H -0.2439 0.0204 0.1356 0.071 Uiso 1 1 calc R
H24C H -0.1168 0.0421 0.1883 0.071 Uiso 1 1 calc R
C25 C -0.1861(5) 0.1425(3) 0.0971(4) 0.0581(18) Uani 1 1 d .
H25A H -0.1663 0.1565 0.1468 0.087 Uiso 1 1 calc R
H25B H -0.2810 0.1358 0.0856 0.087 Uiso 1 1 calc R
H25C H -0.1569 0.1769 0.0661 0.087 Uiso 1 1 calc R
C26 C -0.1628(5) 0.0512(3) 0.0117(3) 0.0470(14) Uani 1 1 d .
H26A H -0.1367 0.0821 -0.0239 0.071 Uiso 1 1 calc R
H26B H -0.2587 0.0472 0.0059 0.071 Uiso 1 1 calc R
H26C H -0.1238 0.0074 0.0054 0.071 Uiso 1 1 calc R
C27 C 0.3762(5) 0.0586(2) 0.1798(3) 0.0340(12) Uani 1 1 d .
C28 C 0.3471(6) 0.0434(3) 0.2555(3) 0.0491(15) Uani 1 1 d .
H28A H 0.2784 0.0094 0.2538 0.074 Uiso 1 1 calc R
H28B H 0.3174 0.0840 0.2770 0.074 Uiso 1 1 calc R
H28C H 0.4271 0.0270 0.2839 0.074 Uiso 1 1 calc R
C29 C 0.4042(6) -0.0076(3) 0.1441(3) 0.0478(15) Uani 1 1 d .
H29A H 0.4697 -0.0328 0.1754 0.072 Uiso 1 1 calc R
H29B H 0.4377 0.0013 0.0990 0.072 Uiso 1 1 calc R
H29C H 0.3229 -0.0335 0.1352 0.072 Uiso 1 1 calc R
C30 C 0.5033(5) 0.0996(3) 0.1874(3) 0.0408(13) Uani 1 1 d .
H30A H 0.5750 0.0734 0.2127 0.061 Uiso 1 1 calc R
H30B H 0.4909 0.1403 0.2142 0.061 Uiso 1 1 calc R
H30C H 0.5251 0.1114 0.1402 0.061 Uiso 1 1 calc R
C31 C 0.3307(5) 0.1652(2) 0.0261(3) 0.0350(11) Uani 1 1 d .
C32 C 0.2549(6) 0.1985(3) -0.0394(3) 0.0458(14) Uani 1 1 d .
H32A H 0.2087 0.1645 -0.0700 0.069 Uiso 1 1 calc R
H32B H 0.3165 0.2223 -0.0658 0.069 Uiso 1 1 calc R
H32C H 0.1911 0.2300 -0.0242 0.069 Uiso 1 1 calc R
C33 C 0.4146(5) 0.2204(3) 0.0661(3) 0.0423(13) Uani 1 1 d .
H33A H 0.4753 0.2387 0.0353 0.063 Uiso 1 1 calc R
H33B H 0.4646 0.2017 0.1090 0.063 Uiso 1 1 calc R
H33C H 0.3570 0.2558 0.0795 0.063 Uiso 1 1 calc R
C34 C 0.4195(6) 0.1125(3) -0.0012(3) 0.0481(14) Uani 1 1 d .
H34A H 0.3655 0.0799 -0.0299 0.072 Uiso 1 1 calc R
H34B H 0.4701 0.0901 0.0393 0.072 Uiso 1 1 calc R
H34C H 0.4797 0.1339 -0.0303 0.072 Uiso 1 1 calc R
C35 C 0.0646(6) 0.1567(3) 0.3540(3) 0.0403(13) Uani 1 1 d .
C36 C -0.2124(6) 0.1001(3) 0.3446(3) 0.0562(16) Uani 1 1 d .
H36A H -0.2440 0.1422 0.3623 0.084 Uiso 1 1 calc R
H36B H -0.2655 0.0633 0.3593 0.084 Uiso 1 1 calc R
H36C H -0.2198 0.1015 0.2927 0.084 Uiso 1 1 calc R
C37 C -0.0230(7) 0.0908(3) 0.4812(3) 0.0540(16) Uani 1 1 d .
H37A H 0.0658 0.0774 0.5012 0.081 Uiso 1 1 calc R
H37B H -0.0872 0.0605 0.4980 0.081 Uiso 1 1 calc R
H37C H -0.0399 0.1363 0.4963 0.081 Uiso 1 1 calc R
C38 C 0.0230(7) 0.0069(3) 0.3503(3) 0.0510(15) Uani 1 1 d .
H38A H 0.0196 0.0079 0.2985 0.076 Uiso 1 1 calc R
H38B H -0.0322 -0.0295 0.3640 0.076 Uiso 1 1 calc R
H38C H 0.1139 -0.0002 0.3719 0.076 Uiso 1 1 calc R
H35A H 0.035(7) 0.206(3) 0.374(4) 0.06(2) Uiso 1 1 d .
H35B H 0.157(6) 0.151(3) 0.377(3) 0.064(19) Uiso 1 1 d .

loop_
_atom_site_aniso_label
_atom_site_aniso_U_11
_atom_site_aniso_U_22
_atom_site_aniso_U_33
_atom_site_aniso_U_23
_atom_site_aniso_U_13
_atom_site_aniso_U_12
Ce1 0.02352(18) 0.02141(17) 0.02653(19) -0.00088(9) 0.00148(12) -0.00104(9)
Si1 0.0447(9) 0.0356(7) 0.0306(7) 0.0023(6) 0.0029(6) -0.0061(6)
O1 0.047(2) 0.0306(18) 0.038(2) 0.0061(15) 0.0027(17) -0.0018(16)
C1 0.024(2) 0.022(2) 0.032(3) -0.0007(18) 0.002(2) -0.0008(18)
C2 0.032(3) 0.027(2) 0.033(3) -0.001(2) 0.011(2) -0.004(2)
C3 0.030(3) 0.022(2) 0.030(2) 0.0052(18) 0.006(2) -0.0001(19)
C4 0.026(2) 0.022(2) 0.039(3) -0.0027(19) -0.004(2) 0.0018(19)
C5 0.026(2) 0.024(2) 0.024(2) -0.0036(17) 0.0061(19) -0.0011(18)
C6 0.022(2) 0.027(2) 0.051(3) -0.004(2) -0.009(2) 0.0016(19)
C7 0.031(3) 0.040(3) 0.053(3) -0.007(2) -0.004(3) 0.008(2)
C8 0.040(3) 0.046(3) 0.044(3) -0.008(2) -0.018(3) 0.005(2)
C9 0.030(3) 0.045(3) 0.074(4) 0.003(3) -0.010(3) -0.009(2)
C10 0.046(3) 0.032(3) 0.035(3) 0.009(2) 0.003(2) 0.003(2)
C11 0.058(4) 0.045(3) 0.039(3) 0.015(2) 0.014(3) 0.000(3)
C12 0.050(3) 0.033(3) 0.056(4) 0.016(2) -0.002(3) 0.007(2)
C13 0.053(4) 0.045(3) 0.040(3) 0.003(2) -0.007(3) 0.001(3)
C14 0.025(2) 0.031(2) 0.044(3) -0.004(2) -0.004(2) 0.003(2)
C15 0.029(3) 0.044(3) 0.064(4) -0.019(3) 0.004(3) 0.005(2)
C16 0.024(3) 0.042(3) 0.052(3) -0.001(2) -0.006(2) 0.000(2)
C17 0.022(3) 0.061(3) 0.050(3) -0.004(3) 0.007(2) 0.000(2)
C18 0.022(2) 0.024(2) 0.028(2) -0.0049(18) -0.0014(19) -0.0022(18)
C19 0.026(2) 0.022(2) 0.026(2) 0.0002(17) -0.0002(19) -0.0027(18)
C20 0.020(2) 0.025(2) 0.029(2) -0.0025(18) -0.0012(19) 0.0030(18)
C21 0.027(2) 0.027(2) 0.028(2) -0.0044(19) 0.000(2) 0.0004(19)
C22 0.026(2) 0.026(2) 0.020(2) -0.0015(17) 0.0039(18) 0.0008(18)
C23 0.021(2) 0.028(2) 0.036(3) -0.0028(19) 0.005(2) 0.0002(19)
C24 0.029(3) 0.067(4) 0.046(3) 0.013(3) 0.004(2) -0.014(3)
C25 0.027(3) 0.038(3) 0.112(6) -0.011(3) 0.016(3) -0.001(2)
C26 0.034(3) 0.063(4) 0.041(3) 0.000(3) -0.007(2) -0.012(3)
C27 0.025(2) 0.032(2) 0.042(3) -0.004(2) -0.008(2) 0.003(2)
C28 0.038(3) 0.053(3) 0.050(4) 0.011(3) -0.017(3) 0.002(3)
C29 0.039(3) 0.040(3) 0.059(4) -0.009(3) -0.011(3) 0.017(2)
C30 0.022(2) 0.043(3) 0.054(3) -0.007(2) -0.007(2) 0.005(2)
C31 0.030(3) 0.036(3) 0.042(3) -0.005(2) 0.013(2) -0.008(2)
C32 0.047(3) 0.054(4) 0.039(3) 0.008(2) 0.015(3) -0.008(3)
C33 0.035(3) 0.041(3) 0.052(3) -0.003(3) 0.009(3) -0.011(2)
C34 0.037(3) 0.054(3) 0.057(4) -0.014(3) 0.016(3) -0.008(3)
C35 0.050(3) 0.042(3) 0.030(3) 0.001(2) 0.009(3) -0.008(3)
C36 0.047(4) 0.063(4) 0.058(4) 0.004(3) 0.004(3) -0.010(3)
C37 0.079(5) 0.046(3) 0.038(3) 0.000(2) 0.007(3) 0.004(3)
C38 0.076(4) 0.038(3) 0.039(3) 0.002(2) 0.009(3) 0.003(3)

loop_
_atom_type_symbol
_atom_type_description
_atom_type_scat_dispersion_real
_atom_type_scat_dispersion_imag
_atom_type_scat_source
C C 0.0033 0.0016 'International Tables Vol C Tables 4.2.6.8 and 6.1.1.4'
H H 0.0000 0.0000 'International Tables Vol C Tables 4.2.6.8 and 6.1.1.4'
O O 0.0106 0.0060 'International Tables Vol C Tables 4.2.6.8 and 6.1.1.4'
Si Si 0.0817 0.0704 'International Tables Vol C Tables 4.2.6.8 and 6.1.1.4'
Ce Ce -0.2486 2.6331 'International Tables Vol C Tables 4.2.6.8 and 6.1.1.4'

loop_
_geom_angle_atom_site_label_1
_geom_angle_atom_site_label_2
_geom_angle_atom_site_label_3
_geom_angle
O1 Ce1 C1 92.31(13)
O1 Ce1 C18 99.49(13)
C1 Ce1 C18 168.08(14)
O1 Ce1 C5 77.82(13)
C1 Ce1 C5 29.39(14)
C18 Ce1 C5 156.22(13)
O1 Ce1 C19 82.31(13)
C1 Ce1 C19 154.12(13)
C18 Ce1 C19 29.24(12)
C5 Ce1 C19 160.13(14)
O1 Ce1 C2 120.75(13)
C1 Ce1 C2 28.88(13)
C18 Ce1 C2 139.61(14)
C5 Ce1 C2 47.21(14)
C19 Ce1 C2 150.23(15)
O1 Ce1 C22 127.22(13)
C1 Ce1 C22 139.31(13)
C18 Ce1 C22 28.83(13)
C5 Ce1 C22 151.44(13)
C19 Ce1 C22 47.05(13)
C2 Ce1 C22 111.86(13)
O1 Ce1 C4 96.21(14)
C1 Ce1 C4 48.39(13)
C18 Ce1 C4 130.88(12)
C5 Ce1 C4 29.07(13)
C19 Ce1 C4 157.16(13)
C2 Ce1 C4 47.22(14)
C22 Ce1 C4 123.96(13)
O1 Ce1 C20 96.98(13)
C1 Ce1 C20 129.05(13)
C18 Ce1 C20 48.06(12)
C5 Ce1 C20 155.34(12)
C19 Ce1 C20 28.73(13)
C2 Ce1 C20 122.82(13)
C22 Ce1 C20 47.09(12)
C4 Ce1 C20 166.69(14)
O1 Ce1 C3 123.43(13)
C1 Ce1 C3 47.81(13)
C18 Ce1 C3 124.40(12)
C5 Ce1 C3 47.29(13)
C19 Ce1 C3 151.42(13)
C2 Ce1 C3 28.44(13)
C22 Ce1 C3 104.55(13)
C4 Ce1 C3 28.62(14)
C20 Ce1 C3 138.18(13)
O1 Ce1 C21 125.43(13)
C1 Ce1 C21 123.12(14)
C18 Ce1 C21 47.58(13)
C5 Ce1 C21 150.63(13)
C19 Ce1 C21 47.12(13)
C2 Ce1 C21 103.75(14)
C22 Ce1 C21 28.24(12)
C4 Ce1 C21 138.28(13)
C20 Ce1 C21 28.76(12)
C3 Ce1 C21 110.86(13)
C36 Si1 C35 110.1(3)
C36 Si1 C38 110.2(3)
C35 Si1 C38 109.4(3)
C36 Si1 C37 109.2(3)
C35 Si1 C37 106.4(3)
C38 Si1 C37 111.5(3)
C35 O1 Ce1 158.7(3)
C2 C1 C5 106.4(4)
C2 C1 C6 126.8(5)
C5 C1 C6 126.7(4)
C2 C1 Ce1 77.7(3)
C5 C1 Ce1 76.0(2)
C6 C1 Ce1 111.0(3)
C1 C2 C3 111.0(4)
C1 C2 Ce1 73.4(3)
C3 C2 Ce1 80.5(3)
C1 C2 H2 124.5
C3 C2 H2 124.5
Ce1 C2 H2 113.3
C2 C3 C4 106.1(4)
C2 C3 C10 121.3(4)
C4 C3 C10 132.1(4)
C2 C3 Ce1 71.0(2)
C4 C3 Ce1 73.6(2)
C10 C3 Ce1 126.5(3)
C5 C4 C3 106.7(4)
C5 C4 C14 117.1(4)
C3 C4 C14 135.2(4)
C5 C4 Ce1 71.5(2)
C3 C4 Ce1 77.8(3)
C14 C4 Ce1 123.8(3)
C1 C5 C4 109.8(4)
C1 C5 Ce1 74.6(3)
C4 C5 Ce1 79.4(3)
C1 C5 H5 125.1
C4 C5 H5 125.1
Ce1 C5 H5 113.0
C9 C6 C7 109.6(5)
C9 C6 C1 110.1(4)
C7 C6 C1 109.5(4)
C9 C6 C8 108.2(5)
C7 C6 C8 108.3(4)
C1 C6 C8 111.1(4)
C6 C7 H7A 109.5
C6 C7 H7B 109.5
H7A C7 H7B 109.5
C6 C7 H7C 109.5
H7A C7 H7C 109.5
H7B C7 H7C 109.5
C6 C8 H8A 109.5
C6 C8 H8B 109.5
H8A C8 H8B 109.5
C6 C8 H8C 109.5
H8A C8 H8C 109.5
H8B C8 H8C 109.5
C6 C9 H9A 109.5
C6 C9 H9B 109.5
H9A C9 H9B 109.5
C6 C9 H9C 109.5
H9A C9 H9C 109.5
H9B C9 H9C 109.5
C11 C10 C13 106.6(5)
C11 C10 C12 105.6(4)
C13 C10 C12 110.3(4)
C11 C10 C3 110.5(4)
C13 C10 C3 113.5(4)
C12 C10 C3 110.0(4)
C10 C11 H11A 109.5
C10 C11 H11B 109.5
H11A C11 H11B 109.5
C10 C11 H11C 109.5
H11A C11 H11C 109.5
H11B C11 H11C 109.5
C10 C12 H12A 109.5
C10 C12 H12B 109.5
H12A C12 H12B 109.5
C10 C12 H12C 109.5
H12A C12 H12C 109.5
H12B C12 H12C 109.5
C10 C13 H13A 109.5
C10 C13 H13B 109.5
H13A C13 H13B 109.5
C10 C13 H13C 109.5
H13A C13 H13C 109.5
H13B C13 H13C 109.5
C16 C14 C17 105.1(4)
C16 C14 C15 108.1(4)
C17 C14 C15 108.4(5)
C16 C14 C4 116.9(4)
C17 C14 C4 110.1(4)
C15 C14 C4 108.0(4)
C14 C15 H15A 109.5
C14 C15 H15B 109.5
H15A C15 H15B 109.5
C14 C15 H15C 109.5
H15A C15 H15C 109.5
H15B C15 H15C 109.5
C14 C16 H16A 109.5
C14 C16 H16B 109.5
H16A C16 H16B 109.5
C14 C16 H16C 109.5
H16A C16 H16C 109.5
H16B C16 H16C 109.5
C14 C17 H17A 109.5
C14 C17 H17B 109.5
H17A C17 H17B 109.5
C14 C17 H17C 109.5
H17A C17 H17C 109.5
H17B C17 H17C 109.5
C22 C18 C19 106.5(4)
C22 C18 C23 126.5(4)
C19 C18 C23 127.0(4)
C22 C18 Ce1 77.8(2)
C19 C18 Ce1 76.0(2)
C23 C18 Ce1 111.6(3)
C18 C19 C20 110.2(4)
C18 C19 Ce1 74.7(2)
C20 C19 Ce1 80.0(2)
C18 C19 H19 124.9
C20 C19 H19 124.9
Ce1 C19 H19 112.4
C19 C20 C21 106.3(4)
C19 C20 C27 117.0(4)
C21 C20 C27 135.3(4)
C19 C20 Ce1 71.2(2)
C21 C20 Ce1 77.2(2)
C27 C20 Ce1 126.0(3)
C22 C21 C20 106.2(4)
C22 C21 C31 120.8(4)
C20 C21 C31 132.4(4)
C22 C21 Ce1 71.4(3)
C20 C21 Ce1 74.1(3)
C31 C21 Ce1 125.7(3)
C18 C22 C21 110.8(4)
C18 C22 Ce1 73.4(2)
C21 C22 Ce1 80.3(3)
C18 C22 H22 124.6
C21 C22 H22 124.6
Ce1 C22 H22 113.5
C24 C23 C25 109.3(5)
C24 C23 C26 108.5(4)
C25 C23 C26 108.5(4)
C24 C23 C18 111.7(4)
C25 C23 C18 108.6(4)
C26 C23 C18 110.3(4)
C23 C24 H24A 109.5
C23 C24 H24B 109.5
H24A C24 H24B 109.5
C23 C24 H24C 109.5
H24A C24 H24C 109.5
H24B C24 H24C 109.5
C23 C25 H25A 109.5
C23 C25 H25B 109.5
H25A C25 H25B 109.5
C23 C25 H25C 109.5
H25A C25 H25C 109.5
H25B C25 H25C 109.5
C23 C26 H26A 109.5
C23 C26 H26B 109.5
H26A C26 H26B 109.5
C23 C26 H26C 109.5
H26A C26 H26C 109.5
H26B C26 H26C 109.5
C28 C27 C30 106.4(4)
C28 C27 C29 108.0(5)
C30 C27 C29 107.6(4)
C28 C27 C20 110.8(4)
C30 C27 C20 115.9(4)
C29 C27 C20 107.8(4)
C27 C28 H28A 109.5
C27 C28 H28B 109.5
H28A C28 H28B 109.5
C27 C28 H28C 109.5
H28A C28 H28C 109.5
H28B C28 H28C 109.5
C27 C29 H29A 109.5
C27 C29 H29B 109.5
H29A C29 H29B 109.5
C27 C29 H29C 109.5
H29A C29 H29C 109.5
H29B C29 H29C 109.5
C27 C30 H30A 109.5
C27 C30 H30B 109.5
H30A C30 H30B 109.5
C27 C30 H30C 109.5
H30A C30 H30C 109.5
H30B C30 H30C 109.5
C34 C31 C32 106.9(5)
C34 C31 C21 110.4(4)
C32 C31 C21 110.4(4)
C34 C31 C33 110.2(4)
C32 C31 C33 106.2(4)
C21 C31 C33 112.6(4)
C31 C32 H32A 109.5
C31 C32 H32B 109.5
H32A C32 H32B 109.5
C31 C32 H32C 109.5
H32A C32 H32C 109.5
H32B C32 H32C 109.5
C31 C33 H33A 109.5
C31 C33 H33B 109.5
H33A C33 H33B 109.5
C31 C33 H33C 109.5
H33A C33 H33C 109.5
H33B C33 H33C 109.5
C31 C34 H34A 109.5
C31 C34 H34B 109.5
H34A C34 H34B 109.5
C31 C34 H34C 109.5
H34A C34 H34C 109.5
H34B C34 H34C 109.5
O1 C35 Si1 114.0(3)
O1 C35 H35A 110(4)
Si1 C35 H35A 112(4)
O1 C35 H35B 108(4)
Si1 C35 H35B 109(4)
H35A C35 H35B 104(5)
Si1 C36 H36A 109.5
Si1 C36 H36B 109.5
H36A C36 H36B 109.5
Si1 C36 H36C 109.5
H36A C36 H36C 109.5
H36B C36 H36C 109.5
Si1 C37 H37A 109.5
Si1 C37 H37B 109.5
H37A C37 H37B 109.5
Si1 C37 H37C 109.5
H37A C37 H37C 109.5
H37B C37 H37C 109.5
Si1 C38 H38A 109.5
Si1 C38 H38B 109.5
H38A C38 H38B 109.5
Si1 C38 H38C 109.5
H38A C38 H38C 109.5
H38B C38 H38C 109.5

loop_
_geom_bond_atom_site_label_1
_geom_bond_atom_site_label_2
_geom_bond_distance
Ce1 O1 2.113(3)
Ce1 C1 2.766(4)
Ce1 C18 2.779(4)
Ce1 C5 2.785(4)
Ce1 C19 2.796(4)
Ce1 C2 2.819(5)
Ce1 C22 2.834(4)
Ce1 C4 2.885(5)
Ce1 C20 2.908(4)
Ce1 C3 2.941(4)
Ce1 C21 2.948(5)
Si1 C36 1.857(6)
Si1 C35 1.863(6)
Si1 C38 1.863(6)
Si1 C37 1.874(6)
O1 C35 1.432(6)
C1 C2 1.394(7)
C1 C5 1.408(7)
C1 C6 1.535(6)
C2 C3 1.420(7)
C2 H2 0.9500
C3 C4 1.441(7)
C3 C10 1.546(6)
C4 C5 1.426(6)
C4 C14 1.551(7)
C5 H5 0.9500
C6 C9 1.522(7)
C6 C7 1.532(7)
C6 C8 1.546(8)
C7 H7A 0.9800
C7 H7B 0.9800
C7 H7C 0.9800
C8 H8A 0.9800
C8 H8B 0.9800
C8 H8C 0.9800
C9 H9A 0.9800
C9 H9B 0.9800
C9 H9C 0.9800
C10 C11 1.535(8)
C10 C13 1.536(7)
C10 C12 1.546(7)
C11 H11A 0.9800
C11 H11B 0.9800
C11 H11C 0.9800
C12 H12A 0.9800
C12 H12B 0.9800
C12 H12C 0.9800
C13 H13A 0.9800
C13 H13B 0.9800
C13 H13C 0.9800
C14 C16 1.531(6)
C14 C17 1.532(8)
C14 C15 1.541(7)
C15 H15A 0.9800
C15 H15B 0.9800
C15 H15C 0.9800
C16 H16A 0.9800
C16 H16B 0.9800
C16 H16C 0.9800
C17 H17A 0.9800
C17 H17B 0.9800
C17 H17C 0.9800
C18 C22 1.398(6)
C18 C19 1.407(6)
C18 C23 1.531(6)
C19 C20 1.419(6)
C19 H19 0.9500
C20 C21 1.455(6)
C20 C27 1.553(6)
C21 C22 1.415(6)
C21 C31 1.543(7)
C22 H22 0.9500
C23 C24 1.523(7)
C23 C25 1.527(7)
C23 C26 1.530(7)
C24 H24A 0.9800
C24 H24B 0.9800
C24 H24C 0.9800
C25 H25A 0.9800
C25 H25B 0.9800
C25 H25C 0.9800
C26 H26A 0.9800
C26 H26B 0.9800
C26 H26C 0.9800
C27 C28 1.535(8)
C27 C30 1.535(7)
C27 C29 1.536(7)
C28 H28A 0.9800
C28 H28B 0.9800
C28 H28C 0.9800
C29 H29A 0.9800
C29 H29B 0.9800
C29 H29C 0.9800
C30 H30A 0.9800
C30 H30B 0.9800
C30 H30C 0.9800
C31 C34 1.529(7)
C31 C32 1.534(8)
C31 C33 1.544(7)
C32 H32A 0.9800
C32 H32B 0.9800
C32 H32C 0.9800
C33 H33A 0.9800
C33 H33B 0.9800
C33 H33C 0.9800
C34 H34A 0.9800
C34 H34B 0.9800
C34 H34C 0.9800
C35 H35A 1.12(6)
C35 H35B 1.00(6)
C36 H36A 0.9800
C36 H36B 0.9800
C36 H36C 0.9800
C37 H37A 0.9800
C37 H37B 0.9800
C37 H37C 0.9800
C38 H38A 0.9800
C38 H38B 0.9800
C38 H38C 0.9800

loop_
_geom_torsion_atom_site_label_1
_geom_torsion_atom_site_label_2
_geom_torsion_atom_site_label_3
_geom_torsion_atom_site_label_4
_geom_torsion
C1 Ce1 O1 C35 -1.5(10)
C18 Ce1 O1 C35 176.8(9)
C5 Ce1 O1 C35 -27.3(9)
C19 Ce1 O1 C35 153.0(10)
C2 Ce1 O1 C35 -6.8(10)
C22 Ce1 O1 C35 168.1(9)
C4 Ce1 O1 C35 -49.9(10)
C20 Ce1 O1 C35 128.3(10)
C3 Ce1 O1 C35 -40.4(10)
C21 Ce1 O1 C35 132.9(9)
O1 Ce1 C1 C2 -170.6(3)
C18 Ce1 C1 C2 17.5(8)
C5 Ce1 C1 C2 -110.7(4)
C19 Ce1 C1 C2 112.4(4)
C22 Ce1 C1 C2 22.2(4)
C4 Ce1 C1 C2 -74.3(3)
C20 Ce1 C1 C2 88.5(3)
C3 Ce1 C1 C2 -35.5(3)
C21 Ce1 C1 C2 53.5(3)
O1 Ce1 C1 C5 -59.9(3)
C18 Ce1 C1 C5 128.1(6)
C19 Ce1 C1 C5 -137.0(3)
C2 Ce1 C1 C5 110.7(4)
C22 Ce1 C1 C5 132.9(3)
C4 Ce1 C1 C5 36.4(3)
C20 Ce1 C1 C5 -160.8(2)
C3 Ce1 C1 C5 75.2(3)
C21 Ce1 C1 C5 164.1(2)
O1 Ce1 C1 C6 64.5(4)
C18 Ce1 C1 C6 -107.5(6)
C5 Ce1 C1 C6 124.4(5)
C19 Ce1 C1 C6 -12.6(6)
C2 Ce1 C1 C6 -125.0(5)
C22 Ce1 C1 C6 -102.8(4)
C4 Ce1 C1 C6 160.7(4)
C20 Ce1 C1 C6 -36.4(4)
C3 Ce1 C1 C6 -160.5(4)
C21 Ce1 C1 C6 -71.5(4)
C5 C1 C2 C3 1.5(5)
C6 C1 C2 C3 179.9(4)
Ce1 C1 C2 C3 72.7(3)
C5 C1 C2 Ce1 -71.2(3)
C6 C1 C2 Ce1 107.2(4)
O1 Ce1 C2 C1 11.0(3)
C18 Ce1 C2 C1 -174.5(2)
C5 Ce1 C2 C1 38.7(3)
C19 Ce1 C2 C1 -125.6(3)
C22 Ce1 C2 C1 -164.6(3)
C4 Ce1 C2 C1 78.7(3)
C20 Ce1 C2 C1 -112.5(3)
C3 Ce1 C2 C1 115.3(4)
C21 Ce1 C2 C1 -136.1(3)
O1 Ce1 C2 C3 -104.3(3)
C1 Ce1 C2 C3 -115.3(4)
C18 Ce1 C2 C3 70.2(3)
C5 Ce1 C2 C3 -76.6(3)
C19 Ce1 C2 C3 119.1(3)
C22 Ce1 C2 C3 80.1(3)
C4 Ce1 C2 C3 -36.6(3)
C20 Ce1 C2 C3 132.2(3)
C21 Ce1 C2 C3 108.5(3)
C1 C2 C3 C4 -2.3(5)
Ce1 C2 C3 C4 65.8(3)
C1 C2 C3 C10 170.1(4)
Ce1 C2 C3 C10 -121.8(4)
C1 C2 C3 Ce1 -68.1(3)
O1 Ce1 C3 C2 93.9(3)
C1 Ce1 C3 C2 36.1(3)
C18 Ce1 C3 C2 -132.4(3)
C5 Ce1 C3 C2 76.3(3)
C19 Ce1 C3 C2 -114.9(3)
C22 Ce1 C3 C2 -109.2(3)
C4 Ce1 C3 C2 114.0(4)
C20 Ce1 C3 C2 -69.1(3)
C21 Ce1 C3 C2 -80.3(3)
O1 Ce1 C3 C4 -20.1(3)
C1 Ce1 C3 C4 -77.9(3)
C18 Ce1 C3 C4 113.6(3)
C5 Ce1 C3 C4 -37.7(2)
C19 Ce1 C3 C4 131.1(3)
C2 Ce1 C3 C4 -114.0(4)
C22 Ce1 C3 C4 136.8(2)
C20 Ce1 C3 C4 176.9(2)
C21 Ce1 C3 C4 165.8(2)
O1 Ce1 C3 C10 -150.8(4)
C1 Ce1 C3 C10 151.5(5)
C18 Ce1 C3 C10 -17.0(5)
C5 Ce1 C3 C10 -168.3(5)
C19 Ce1 C3 C10 0.5(6)
C2 Ce1 C3 C10 115.4(5)
C22 Ce1 C3 C10 6.2(4)
C4 Ce1 C3 C10 -130.6(5)
C20 Ce1 C3 C10 46.3(5)
C21 Ce1 C3 C10 35.1(4)
C2 C3 C4 C5 2.2(5)
C10 C3 C4 C5 -169.1(5)
Ce1 C3 C4 C5 66.2(3)
C2 C3 C4 C14 169.8(5)
C10 C3 C4 C14 -1.5(9)
Ce1 C3 C4 C14 -126.1(5)
C2 C3 C4 Ce1 -64.0(3)
C10 C3 C4 Ce1 124.7(5)
O1 Ce1 C4 C5 50.8(3)
C1 Ce1 C4 C5 -36.8(3)
C18 Ce1 C4 C5 159.0(3)
C19 Ce1 C4 C5 135.7(4)
C2 Ce1 C4 C5 -76.1(3)
C22 Ce1 C4 C5 -165.4(3)
C20 Ce1 C4 C5 -121.4(5)
C3 Ce1 C4 C5 -112.5(4)
C21 Ce1 C4 C5 -132.7(3)
O1 Ce1 C4 C3 163.2(3)
C1 Ce1 C4 C3 75.7(3)
C18 Ce1 C4 C3 -88.5(3)
C5 Ce1 C4 C3 112.5(4)
C19 Ce1 C4 C3 -111.8(4)
C2 Ce1 C4 C3 36.4(2)
C22 Ce1 C4 C3 -53.0(3)
C20 Ce1 C4 C3 -8.9(6)
C21 Ce1 C4 C3 -20.2(3)
O1 Ce1 C4 C14 -60.0(4)
C1 Ce1 C4 C14 -147.6(4)
C18 Ce1 C4 C14 48.3(4)
C5 Ce1 C4 C14 -110.8(5)
C19 Ce1 C4 C14 24.9(6)
C2 Ce1 C4 C14 173.1(5)
C22 Ce1 C4 C14 83.8(4)
C20 Ce1 C4 C14 127.8(5)
C3 Ce1 C4 C14 136.8(5)
C21 Ce1 C4 C14 116.6(4)
C2 C1 C5 C4 0.0(5)
C6 C1 C5 C4 -178.4(4)
Ce1 C1 C5 C4 -72.4(3)
C2 C1 C5 Ce1 72.4(3)
C6 C1 C5 Ce1 -106.0(4)
C3 C4 C5 C1 -1.4(5)
C14 C4 C5 C1 -171.6(4)
Ce1 C4 C5 C1 69.2(3)
C3 C4 C5 Ce1 -70.6(3)
C14 C4 C5 Ce1 119.2(4)
O1 Ce1 C5 C1 117.8(3)
C18 Ce1 C5 C1 -156.2(3)
C19 Ce1 C5 C1 118.8(4)
C2 Ce1 C5 C1 -38.0(3)
C22 Ce1 C5 C1 -88.3(4)
C4 Ce1 C5 C1 -114.1(4)
C20 Ce1 C5 C1 37.8(5)
C3 Ce1 C5 C1 -77.1(3)
C21 Ce1 C5 C1 -27.8(4)
O1 Ce1 C5 C4 -128.0(3)
C1 Ce1 C5 C4 114.1(4)
C18 Ce1 C5 C4 -42.1(5)
C19 Ce1 C5 C4 -127.1(4)
C2 Ce1 C5 C4 76.1(3)
C22 Ce1 C5 C4 25.9(4)
C20 Ce1 C5 C4 151.9(3)
C3 Ce1 C5 C4 37.0(3)
C21 Ce1 C5 C4 86.3(4)
C2 C1 C6 C9 48.7(7)
C5 C1 C6 C9 -133.2(5)
Ce1 C1 C6 C9 138.8(4)
C2 C1 C6 C7 -71.8(6)
C5 C1 C6 C7 106.2(6)
Ce1 C1 C6 C7 18.3(5)
C2 C1 C6 C8 168.6(4)
C5 C1 C6 C8 -13.3(6)
Ce1 C1 C6 C8 -101.3(4)
C2 C3 C10 C11 1.1(6)
C4 C3 C10 C11 171.3(5)
Ce1 C3 C10 C11 -87.5(5)
C2 C3 C10 C13 120.8(5)
C4 C3 C10 C13 -69.0(7)
Ce1 C3 C10 C13 32.2(6)
C2 C3 C10 C12 -115.1(5)
C4 C3 C10 C12 55.1(7)
Ce1 C3 C10 C12 156.3(3)
C5 C4 C14 C16 -161.1(4)
C3 C4 C14 C16 32.2(7)
Ce1 C4 C14 C16 -76.0(5)
C5 C4 C14 C17 -41.4(6)
C3 C4 C14 C17 152.0(5)
Ce1 C4 C14 C17 43.7(5)
C5 C4 C14 C15 76.8(5)
C3 C4 C14 C15 -89.8(6)
Ce1 C4 C14 C15 161.9(3)
O1 Ce1 C18 C22 -165.5(2)
C1 Ce1 C18 C22 6.4(7)
C5 Ce1 C18 C22 113.2(4)
C19 Ce1 C18 C22 -110.7(4)
C2 Ce1 C18 C22 19.3(4)
C4 Ce1 C18 C22 87.7(3)
C20 Ce1 C18 C22 -74.6(3)
C3 Ce1 C18 C22 52.2(3)
C21 Ce1 C18 C22 -35.4(2)
O1 Ce1 C18 C19 -54.8(3)
C1 Ce1 C18 C19 117.1(6)
C5 Ce1 C18 C19 -136.1(3)
C2 Ce1 C18 C19 130.0(3)
C22 Ce1 C18 C19 110.7(4)
C4 Ce1 C18 C19 -161.6(3)
C20 Ce1 C18 C19 36.1(3)
C3 Ce1 C18 C19 162.9(3)
C21 Ce1 C18 C19 75.2(3)
O1 Ce1 C18 C23 69.8(3)
C1 Ce1 C18 C23 -118.3(6)
C5 Ce1 C18 C23 -11.5(5)
C19 Ce1 C18 C23 124.6(4)
C2 Ce1 C18 C23 -105.4(3)
C22 Ce1 C18 C23 -124.7(4)
C4 Ce1 C18 C23 -37.0(4)
C20 Ce1 C18 C23 160.7(4)
C3 Ce1 C18 C23 -72.5(3)
C21 Ce1 C18 C23 -160.1(4)
C22 C18 C19 C20 -0.5(5)
C23 C18 C19 C20 -179.7(4)
Ce1 C18 C19 C20 -73.0(3)
C22 C18 C19 Ce1 72.5(3)
C23 C18 C19 Ce1 -106.7(4)
O1 Ce1 C19 C18 125.6(3)
C1 Ce1 C19 C18 -155.1(3)
C5 Ce1 C19 C18 124.7(4)
C2 Ce1 C19 C18 -91.0(4)
C22 Ce1 C19 C18 -38.1(3)
C4 Ce1 C19 C18 37.8(5)
C20 Ce1 C19 C18 -114.3(4)
C3 Ce1 C19 C18 -30.5(4)
C21 Ce1 C19 C18 -77.0(3)
O1 Ce1 C19 C20 -120.1(3)
C1 Ce1 C19 C20 -40.8(5)
C18 Ce1 C19 C20 114.3(4)
C5 Ce1 C19 C20 -121.0(4)
C2 Ce1 C19 C20 23.4(4)
C22 Ce1 C19 C20 76.3(3)
C4 Ce1 C19 C20 152.2(3)
C3 Ce1 C19 C20 83.8(3)
C21 Ce1 C19 C20 37.4(2)
C18 C19 C20 C21 -0.4(5)
Ce1 C19 C20 C21 -69.9(3)
C18 C19 C20 C27 -168.9(4)
Ce1 C19 C20 C27 121.6(4)
C18 C19 C20 Ce1 69.5(3)
O1 Ce1 C20 C19 59.8(3)
C1 Ce1 C20 C19 158.5(2)
C18 Ce1 C20 C19 -36.7(2)
C5 Ce1 C20 C19 135.7(3)
C2 Ce1 C20 C19 -166.5(2)
C22 Ce1 C20 C19 -76.1(3)
C4 Ce1 C20 C19 -128.1(5)
C3 Ce1 C20 C19 -134.5(3)
C21 Ce1 C20 C19 -112.4(4)
O1 Ce1 C20 C21 172.2(2)
C1 Ce1 C20 C21 -89.1(3)
C18 Ce1 C20 C21 75.7(3)
C5 Ce1 C20 C21 -111.9(3)
C19 Ce1 C20 C21 112.4(4)
C2 Ce1 C20 C21 -54.0(3)
C22 Ce1 C20 C21 36.3(2)
C4 Ce1 C20 C21 -15.7(6)
C3 Ce1 C20 C21 -22.1(3)
O1 Ce1 C20 C27 -50.4(4)
C1 Ce1 C20 C27 48.3(4)
C18 Ce1 C20 C27 -147.0(4)
C5 Ce1 C20 C27 25.5(6)
C19 Ce1 C20 C27 -110.2(5)
C2 Ce1 C20 C27 83.3(4)
C22 Ce1 C20 C27 173.6(4)
C4 Ce1 C20 C27 121.7(5)
C3 Ce1 C20 C27 115.3(4)
C21 Ce1 C20 C27 137.4(5)
C19 C20 C21 C22 1.1(5)
C27 C20 C21 C22 166.5(5)
Ce1 C20 C21 C22 -64.7(3)
C19 C20 C21 C31 -170.0(5)
C27 C20 C21 C31 -4.7(8)
Ce1 C20 C21 C31 124.2(5)
C19 C20 C21 Ce1 65.8(3)
C27 C20 C21 Ce1 -128.8(5)
O1 Ce1 C21 C22 104.1(3)
C1 Ce1 C21 C22 -134.3(3)
C18 Ce1 C21 C22 36.2(2)
C5 Ce1 C21 C22 -118.5(3)
C19 Ce1 C21 C22 76.3(3)
C2 Ce1 C21 C22 -110.8(3)
C4 Ce1 C21 C22 -71.7(3)
C20 Ce1 C21 C22 113.7(4)
C3 Ce1 C21 C22 -81.9(3)
O1 Ce1 C21 C20 -9.5(3)
C1 Ce1 C21 C20 112.0(3)
C18 Ce1 C21 C20 -77.5(3)
C5 Ce1 C21 C20 127.9(3)
C19 Ce1 C21 C20 -37.3(2)
C2 Ce1 C21 C20 135.5(2)
C22 Ce1 C21 C20 -113.7(4)
C4 Ce1 C21 C20 174.6(2)
C3 Ce1 C21 C20 164.4(2)
O1 Ce1 C21 C31 -140.8(3)
C1 Ce1 C21 C31 -19.2(4)
C18 Ce1 C21 C31 151.3(4)
C5 Ce1 C21 C31 -3.4(5)
C19 Ce1 C21 C31 -168.6(4)
C2 Ce1 C21 C31 4.3(4)
C22 Ce1 C21 C31 115.1(5)
C4 Ce1 C21 C31 43.4(4)
C20 Ce1 C21 C31 -131.2(5)
C3 Ce1 C21 C31 33.2(4)
C19 C18 C22 C21 1.3(5)
C23 C18 C22 C21 -179.5(4)
Ce1 C18 C22 C21 72.5(3)
C19 C18 C22 Ce1 -71.2(3)
C23 C18 C22 Ce1 108.0(4)
C20 C21 C22 C18 -1.5(5)
C31 C21 C22 C18 170.9(4)
Ce1 C21 C22 C18 -68.0(3)
C20 C21 C22 Ce1 66.5(3)
C31 C21 C22 Ce1 -121.1(4)
O1 Ce1 C22 C18 18.1(3)
C1 Ce1 C22 C18 -178.0(2)
C5 Ce1 C22 C18 -129.2(3)
C19 Ce1 C22 C18 38.6(2)
C2 Ce1 C22 C18 -166.6(2)
C4 Ce1 C22 C18 -114.4(3)
C20 Ce1 C22 C18 78.2(3)
C3 Ce1 C22 C18 -137.7(3)
C21 Ce1 C22 C18 115.2(4)
O1 Ce1 C22 C21 -97.1(3)
C1 Ce1 C22 C21 66.8(3)
C18 Ce1 C22 C21 -115.2(4)
C5 Ce1 C22 C21 115.6(3)
C19 Ce1 C22 C21 -76.6(3)
C2 Ce1 C22 C21 78.1(3)
C4 Ce1 C22 C21 130.4(3)
C20 Ce1 C22 C21 -37.0(2)
C3 Ce1 C22 C21 107.1(3)
C22 C18 C23 C24 175.5(5)
C19 C18 C23 C24 -5.5(7)
Ce1 C18 C23 C24 -94.0(4)
C22 C18 C23 C25 -64.0(6)
C19 C18 C23 C25 115.1(5)
Ce1 C18 C23 C25 26.6(5)
C22 C18 C23 C26 54.8(6)
C19 C18 C23 C26 -126.2(5)
Ce1 C18 C23 C26 145.4(3)
C19 C20 C27 C28 -38.0(6)
C21 C20 C27 C28 157.7(5)
Ce1 C20 C27 C28 47.6(5)
C19 C20 C27 C30 -159.4(4)
C21 C20 C27 C30 36.3(7)
Ce1 C20 C27 C30 -73.8(5)
C19 C20 C27 C29 80.0(5)
C21 C20 C27 C29 -84.3(6)
Ce1 C20 C27 C29 165.6(3)
C22 C21 C31 C34 -113.7(5)
C20 C21 C31 C34 56.4(6)
Ce1 C21 C31 C34 157.9(3)
C22 C21 C31 C32 4.2(6)
C20 C21 C31 C32 174.3(5)
Ce1 C21 C31 C32 -84.1(5)
C22 C21 C31 C33 122.7(5)
C20 C21 C31 C33 -67.2(7)
Ce1 C21 C31 C33 34.3(6)
Ce1 O1 C35 Si1 164.2(7)
C36 Si1 C35 O1 -63.8(5)
C38 Si1 C35 O1 57.4(5)
C37 Si1 C35 O1 178.0(4)
